data_7204620
loop_
_publ_author_name
'Chen, Wei'
'Du, Miao'
'Bu, Xian-He'
'Zhang, Ruo-Hua'
'Mak, Thomas C. W.'

_publ_section_title
;
 Modifying silver(I) coordination frameworks containing a flexible
 dithioether ligand by variation of counter anions
;
_journal_issue 20
_journal_name_full CrystEngComm
_journal_page_first 96
_journal_paper_doi 10.1039/b302208k
_journal_volume 5
_journal_year 2003
_chemical_formula_sum 'C18 H22 Ag N O3 S2'
_chemical_formula_weight 472.36
_chemical_name_systematic
; 
? 
;
_space_group_IT_number 14
_symmetry_cell_setting monoclinic
_symmetry_space_group_name_Hall '-P 2ybc'
_symmetry_space_group_name_H-M 'P 1 21/c 1'
_atom_sites_solution_hydrogens geom
_atom_sites_solution_primary direct
_atom_sites_solution_secondary difmap
_audit_creation_method SHELXL-97
_cell_angle_alpha 90.00
_cell_angle_beta 99.5730(10)
_cell_angle_gamma 90.00
_cell_formula_units_Z 4
_cell_length_a 12.5416(7)
_cell_length_b 9.1826(5)
_cell_length_c 17.4612(10)
_cell_measurement_temperature 298(2)
_cell_volume 1982.91(19)
_computing_cell_refinement 'Bruker SMART'
_computing_data_collection 'Bruker SMART'
_computing_data_reduction 'Bruker SHELXTL'
_computing_molecular_graphics 'Bruker SHELXTL'
_computing_publication_material 'Bruker SHELXTL'
_computing_structure_refinement 'SHELXL-97 (Sheldrick, 1997)'
_computing_structure_solution 'SHELXS-97 (Sheldrick, 1990)'
_diffrn_ambient_temperature 298(2)
_diffrn_measured_fraction_theta_full 1.000
_diffrn_measured_fraction_theta_max 1.000
_diffrn_measurement_device_type 'CCD area detector'
_diffrn_measurement_method 'phi and omega scans'
_diffrn_radiation_monochromator graphite
_diffrn_radiation_source 'fine-focus sealed tube'
_diffrn_radiation_type MoK\a
_diffrn_radiation_wavelength 0.71073
_diffrn_reflns_av_R_equivalents 0.0171
_diffrn_reflns_av_sigmaI/netI 0.0171
_diffrn_reflns_limit_h_max 14
_diffrn_reflns_limit_h_min -14
_diffrn_reflns_limit_k_max 10
_diffrn_reflns_limit_k_min -5
_diffrn_reflns_limit_l_max 20
_diffrn_reflns_limit_l_min -20
_diffrn_reflns_number 7912
_diffrn_reflns_theta_full 25.03
_diffrn_reflns_theta_max 25.03
_diffrn_reflns_theta_min 1.65
_exptl_absorpt_coefficient_mu 1.243
_exptl_absorpt_correction_type none
_exptl_crystal_colour colorless
_exptl_crystal_density_diffrn 1.582
_exptl_crystal_density_method 'not measured'
_exptl_crystal_description needle
_exptl_crystal_F_000 960
_exptl_crystal_size_max 0.20
_exptl_crystal_size_mid 0.25
_exptl_crystal_size_min 0.35
_refine_diff_density_max 0.304
_refine_diff_density_min -0.536
_refine_diff_density_rms 0.080
_refine_ls_extinction_method none
_refine_ls_goodness_of_fit_ref 1.076
_refine_ls_hydrogen_treatment mixed
_refine_ls_matrix_type full
_refine_ls_number_parameters 226
_refine_ls_number_reflns 3499
_refine_ls_number_restraints 0
_refine_ls_restrained_S_all 1.076
_refine_ls_R_factor_all 0.0294
_refine_ls_R_factor_gt 0.0252
_refine_ls_shift/su_max 0.002
_refine_ls_shift/su_mean 0.000
_refine_ls_structure_factor_coef Fsqd
_refine_ls_weighting_details 'calc w=1/[\s^2^(Fo^2^)+(0.0423P)^2^+0.5193P] where P=(Fo^2^+2Fc^2^)/3'
_refine_ls_weighting_scheme calc
_refine_ls_wR_factor_gt 0.0698
_refine_ls_wR_factor_ref 0.0731
_reflns_number_gt 3101
_reflns_number_total 3499
_reflns_threshold_expression >2sigma(I)
_cod_data_source_file b302208k.txt
_cod_data_source_block 2
_cod_depositor_comments
;
The following automatic conversions were performed:
'_symmetry_cell_setting' value 'Monoclinic' changed to 'monoclinic'
according to '/home/saulius/struct/CIF-dictionaries/cif_core.dic'
dictionary named 'cif_core.dic' version 2.4.1 from 2010-06-29.

Automatic conversion script
Id: cif_fix_enum 1527 2010-12-29 10:47:43Z saulius 
;
_cod_original_sg_symbol_H-M P2(1)/c
_cod_database_code 7204620

loop_
_symmetry_equiv_pos_as_xyz
'x, y, z'
'-x, y+1/2, -z+1/2'
'-x, -y, -z'
'x, -y-1/2, z-1/2'

loop_
_atom_site_label
_atom_site_type_symbol
_atom_site_fract_x
_atom_site_fract_y
_atom_site_fract_z
_atom_site_U_iso_or_equiv
_atom_site_adp_type
_atom_site_occupancy
_atom_site_symmetry_multiplicity
_atom_site_calc_flag
_atom_site_refinement_flags
_atom_site_disorder_assembly
_atom_site_disorder_group
Ag1 Ag 0.919326(16) 1.03950(2) 0.084143(11) 0.05450(10) Uani 1 1 d . . .
N1 N 1.16750(16) 0.9904(2) 0.11460(12) 0.0464(5) Uani 1 1 d . . .
O1 O 1.09962(15) 1.0324(2) 0.05706(10) 0.0647(6) Uani 1 1 d . . .
O2 O 1.26114(18) 0.9672(3) 0.10625(16) 0.0871(7) Uani 1 1 d . . .
O3 O 1.13605(19) 0.9761(3) 0.17740(11) 0.0718(6) Uani 1 1 d . . .
S1 S 0.90897(5) 0.77931(7) 0.13479(3) 0.04549(15) Uani 1 1 d . . .
S2 S 0.82101(5) 1.26467(6) 0.10436(3) 0.04240(14) Uani 1 1 d . . .
C1 C 0.7723(2) 0.7230(2) 0.10776(13) 0.0442(5) Uani 1 1 d . . .
C2 C 0.7154(2) 0.6476(3) 0.15711(16) 0.0570(6) Uani 1 1 d . . .
H2A H 0.7484 0.6243 0.2073 0.068 Uiso 1 1 calc R . .
C3 C 0.6096(3) 0.6076(4) 0.1310(2) 0.0709(8) Uani 1 1 d . . .
H3A H 0.5713 0.5582 0.1641 0.085 Uiso 1 1 calc R . .
C4 C 0.5605(3) 0.6396(4) 0.0575(2) 0.0796(10) Uani 1 1 d . . .
H4A H 0.4884 0.6149 0.0412 0.096 Uiso 1 1 calc R . .
C5 C 0.6177(3) 0.7086(4) 0.00720(19) 0.0755(9) Uani 1 1 d . . .
H5A H 0.5852 0.7263 -0.0438 0.091 Uiso 1 1 calc R . .
C6 C 0.7232(3) 0.7517(3) 0.03219(15) 0.0589(7) Uani 1 1 d . . .
H6A H 0.7613 0.7999 -0.0016 0.071 Uiso 1 1 calc R . .
C7 C 0.70110(18) 1.1965(2) 0.13429(12) 0.0398(5) Uani 1 1 d . . .
C8 C 0.6390(2) 1.0898(3) 0.09236(15) 0.0500(6) Uani 1 1 d . . .
H8A H 0.6587 1.0526 0.0472 0.060 Uiso 1 1 calc R . .
C9 C 0.5475(2) 1.0390(3) 0.11799(19) 0.0635(7) Uani 1 1 d . . .
H9A H 0.5057 0.9670 0.0901 0.076 Uiso 1 1 calc R . .
C10 C 0.5180(3) 1.0940(4) 0.18456(18) 0.0688(8) Uani 1 1 d . . .
H10A H 0.4554 1.0610 0.2009 0.083 Uiso 1 1 calc R . .
C11 C 0.5808(3) 1.1977(4) 0.22677(17) 0.0685(8) Uani 1 1 d . . .
H11A H 0.5615 1.2328 0.2725 0.082 Uiso 1 1 calc R . .
C12 C 0.6729(2) 1.2510(3) 0.20215(14) 0.0531(6) Uani 1 1 d . . .
H12A H 0.7150 1.3220 0.2307 0.064 Uiso 1 1 calc R . .
C13 C 0.9289(2) 0.8010(3) 0.23976(12) 0.0465(5) Uani 1 1 d . . .
H13A H 0.9140 0.7085 0.2627 0.056 Uiso 1 1 calc R . .
H13B H 1.0044 0.8240 0.2579 0.056 Uiso 1 1 calc R . .
C14 C 0.8600(2) 0.9172(3) 0.26920(13) 0.0515(6) Uani 1 1 d . . .
H14A H 0.7845 0.8892 0.2570 0.062 Uiso 1 1 calc R . .
H14B H 0.8687 1.0082 0.2427 0.062 Uiso 1 1 calc R . .
C15 C 0.8905(2) 0.9399(3) 0.35645(13) 0.0477(6) Uani 1 1 d . . .
H15A H 0.8894 0.8466 0.3823 0.057 Uiso 1 1 calc R . .
H15B H 0.9637 0.9775 0.3678 0.057 Uiso 1 1 calc R . .
C16 C 0.8151(2) 1.0444(3) 0.38903(15) 0.0537(6) Uani 1 1 d . . .
H16A H 0.7447 0.9990 0.3858 0.064 Uiso 1 1 calc R . .
H16B H 0.8063 1.1314 0.3571 0.064 Uiso 1 1 calc R . .
C17 C 0.8557(2) 1.0881(3) 0.47314(13) 0.0458(5) Uani 1 1 d . . .
H17A H 0.8800 1.0020 0.5033 0.055 Uiso 1 1 calc R . .
H17B H 0.9169 1.1535 0.4751 0.055 Uiso 1 1 calc R . .
C18 C 0.76727(19) 1.3374(3) 0.00830(13) 0.0464(5) Uani 1 1 d . . .
H18A H 0.7365 1.2588 -0.0254 0.056 Uiso 1 1 calc R . .
H18B H 0.7102 1.4066 0.0125 0.056 Uiso 1 1 calc R . .

loop_
_atom_site_aniso_label
_atom_site_aniso_U_11
_atom_site_aniso_U_22
_atom_site_aniso_U_33
_atom_site_aniso_U_23
_atom_site_aniso_U_13
_atom_site_aniso_U_12
Ag1 0.05387(15) 0.06129(15) 0.05168(14) 0.00734(8) 0.01856(10) 0.01182(9)
N1 0.0426(12) 0.0534(11) 0.0421(11) -0.0058(9) 0.0037(9) -0.0008(9)
O1 0.0486(11) 0.1080(17) 0.0367(9) 0.0089(10) 0.0052(8) 0.0045(10)
O2 0.0448(12) 0.116(2) 0.0996(18) 0.0063(14) 0.0109(12) 0.0118(12)
O3 0.0822(15) 0.0949(16) 0.0385(10) 0.0025(10) 0.0108(10) 0.0093(12)
S1 0.0512(3) 0.0494(3) 0.0371(3) -0.0027(2) 0.0112(2) 0.0078(3)
S2 0.0416(3) 0.0483(3) 0.0373(3) 0.0041(2) 0.0066(2) 0.0014(2)
C1 0.0554(14) 0.0373(11) 0.0399(12) -0.0054(9) 0.0076(10) 0.0067(10)
C2 0.0645(17) 0.0585(15) 0.0501(14) -0.0046(12) 0.0154(12) -0.0016(13)
C3 0.0647(19) 0.0689(19) 0.083(2) -0.0197(17) 0.0243(16) -0.0089(15)
C4 0.0559(18) 0.069(2) 0.109(3) -0.031(2) -0.0005(18) 0.0031(15)
C5 0.082(2) 0.0651(18) 0.0687(19) -0.0117(16) -0.0194(17) 0.0126(16)
C6 0.0773(19) 0.0487(14) 0.0469(14) -0.0011(11) -0.0003(13) 0.0059(13)
C7 0.0432(12) 0.0396(11) 0.0372(11) 0.0058(9) 0.0082(9) 0.0048(9)
C8 0.0525(14) 0.0498(13) 0.0485(13) -0.0050(11) 0.0107(11) -0.0012(11)
C9 0.0609(18) 0.0615(17) 0.0660(18) 0.0011(13) 0.0046(14) -0.0145(13)
C10 0.0648(18) 0.080(2) 0.0664(18) 0.0123(16) 0.0253(15) -0.0132(16)
C11 0.077(2) 0.081(2) 0.0558(16) -0.0031(15) 0.0347(15) -0.0077(16)
C12 0.0643(16) 0.0538(14) 0.0429(13) -0.0025(11) 0.0141(11) -0.0054(12)
C13 0.0552(14) 0.0490(13) 0.0339(11) 0.0010(10) 0.0031(10) 0.0060(11)
C14 0.0640(16) 0.0534(14) 0.0358(12) -0.0029(11) 0.0043(11) 0.0105(12)
C15 0.0584(15) 0.0495(13) 0.0349(12) -0.0016(10) 0.0066(10) 0.0020(11)
C16 0.0590(16) 0.0612(16) 0.0394(13) -0.0072(11) 0.0040(11) 0.0069(12)
C17 0.0479(13) 0.0523(13) 0.0376(12) -0.0050(10) 0.0082(10) -0.0002(11)
C18 0.0453(13) 0.0529(13) 0.0395(12) 0.0093(10) 0.0027(10) 0.0015(11)

loop_
_atom_type_symbol
_atom_type_description
_atom_type_scat_dispersion_real
_atom_type_scat_dispersion_imag
_atom_type_scat_source
C C 0.0033 0.0016 'International Tables Vol C Tables 4.2.6.8 and 6.1.1.4'
H H 0.0000 0.0000 'International Tables Vol C Tables 4.2.6.8 and 6.1.1.4'
N N 0.0061 0.0033 'International Tables Vol C Tables 4.2.6.8 and 6.1.1.4'
O O 0.0106 0.0060 'International Tables Vol C Tables 4.2.6.8 and 6.1.1.4'
Ag Ag -0.8971 1.1015 'International Tables Vol C Tables 4.2.6.8 and 6.1.1.4'
S S 0.1246 0.1234 'International Tables Vol C Tables 4.2.6.8 and 6.1.1.4'

loop_
_geom_angle_atom_site_label_1
_geom_angle_atom_site_label_2
_geom_angle_atom_site_label_3
_geom_angle
_geom_angle_site_symmetry_1
_geom_angle_site_symmetry_3
_geom_angle_publ_flag
O1 Ag1 S2 124.39(6) . . ?
O1 Ag1 O1 74.80(7) . 3_775 ?
S2 Ag1 O1 113.04(5) . 3_775 ?
O1 Ag1 S1 98.46(5) . . ?
S2 Ag1 S1 132.77(2) . . ?
O1 Ag1 S1 95.25(5) 3_775 . ?
O2 N1 O3 122.8(2) . . ?
O2 N1 O1 119.4(2) . . ?
O3 N1 O1 117.8(2) . . ?
N1 O1 Ag1 112.70(14) . . ?
N1 O1 Ag1 129.65(16) . 3_775 ?
Ag1 O1 Ag1 105.20(7) . 3_775 ?
C1 S1 C13 105.33(11) . . ?
C1 S1 Ag1 106.38(8) . . ?
C13 S1 Ag1 103.87(8) . . ?
C7 S2 C18 101.35(11) . . ?
C7 S2 Ag1 102.35(7) . . ?
C18 S2 Ag1 107.00(9) . . ?
C6 C1 C2 119.5(3) . . ?
C6 C1 S1 117.0(2) . . ?
C2 C1 S1 123.48(19) . . ?
C3 C2 C1 119.5(3) . . ?
C4 C3 C2 121.0(3) . . ?
C3 C4 C5 119.9(3) . . ?
C4 C5 C6 120.3(3) . . ?
C5 C6 C1 119.8(3) . . ?
C8 C7 C12 120.5(2) . . ?
C8 C7 S2 121.40(18) . . ?
C12 C7 S2 118.10(18) . . ?
C9 C8 C7 119.6(2) . . ?
C10 C9 C8 120.4(3) . . ?
C11 C10 C9 119.9(3) . . ?
C10 C11 C12 120.8(3) . . ?
C7 C12 C11 118.8(3) . . ?
C14 C13 S1 115.34(17) . . ?
C13 C14 C15 111.9(2) . . ?
C16 C15 C14 113.1(2) . . ?
C15 C16 C17 113.4(2) . . ?
C18 C17 C16 111.0(2) 4_586 . ?
C17 C18 S2 110.69(16) 4_585 . ?

loop_
_geom_bond_atom_site_label_1
_geom_bond_atom_site_label_2
_geom_bond_distance
_geom_bond_site_symmetry_2
_geom_bond_publ_flag
Ag1 O1 2.3868(19) . ?
Ag1 S2 2.4627(6) . ?
Ag1 O1 2.5252(19) 3_775 ?
Ag1 S1 2.5585(6) . ?
N1 O2 1.226(3) . ?
N1 O3 1.232(3) . ?
N1 O1 1.264(3) . ?
O1 Ag1 2.5252(19) 3_775 ?
S1 C1 1.777(3) . ?
S1 C13 1.819(2) . ?
S2 C7 1.785(2) . ?
S2 C18 1.827(2) . ?
C1 C6 1.385(3) . ?
C1 C2 1.392(4) . ?
C2 C3 1.379(4) . ?
C3 C4 1.360(5) . ?
C4 C5 1.378(5) . ?
C5 C6 1.381(5) . ?
C7 C8 1.384(3) . ?
C7 C12 1.385(3) . ?
C8 C9 1.380(4) . ?
C9 C10 1.374(4) . ?
C10 C11 1.370(4) . ?
C11 C12 1.387(4) . ?
C13 C14 1.516(3) . ?
C14 C15 1.522(3) . ?
C15 C16 1.521(4) . ?
C16 C17 1.526(3) . ?
C17 C18 1.518(3) 4_586 ?
C18 C17 1.518(3) 4_585 ?
